data_1534854
loop_
_publ_author_name
'Gutzmann, A.'
'Naether, C.'
'Bensch, W.'

_publ_section_title
;
 Synthesis, crystal structure and vibrational properties of K0.38 Ta P S6
 and Rb0.46 Ta P S6: chemical intercalation and deintercalation of the
 ternary Ta P S6 phase
;
_journal_name_full 'Solid State Sciences'
_journal_page_first 1155
_journal_page_last 1162
_journal_volume 6
_journal_year 2004
_chemical_formula_sum 'P Rb0.46 S6 Ta'
_chemical_name_systematic 'Rb0.46 (Ta P S6)'
_space_group_IT_number 122
_symmetry_space_group_name_Hall 'I -4 2bw'
_symmetry_space_group_name_H-M 'I -4 2 d'
_cell_angle_alpha 90
_cell_angle_beta 90
_cell_angle_gamma 90
_cell_formula_units_Z 16
_cell_length_a 15.8802
_cell_length_b 15.8802
_cell_length_c 13.1561
_cell_volume 3317.715
_citation_journal_id_ASTM SSSCFJ
_cod_data_source_file Gutzmann_SSSCFJ_2004_1521.cif
_cod_data_source_block P1Rb0.46S6Ta1
_cod_original_formula_sum 'P1 Rb0.46 S6 Ta1'
_cod_database_code 1534854

loop_
_symmetry_equiv_pos_as_xyz
x,y,z
y,-x,-z
-x,-y,z
-y,x,-z
x,-y+1/2,-z+1/4
-y+1/2,-x,z+3/4
-x,y+1/2,-z+1/4
y+1/2,x,z+3/4
x+1/2,y+1/2,z+1/2
y+1/2,-x+1/2,-z+1/2
-x+1/2,-y+1/2,z+1/2
-y+1/2,x+1/2,-z+1/2
x+1/2,-y+1,-z+3/4
-y+1,-x+1/2,z+5/4
-x+1/2,y+1,-z+3/4
y+1,x+1/2,z+5/4

loop_
_atom_site_label
_atom_site_type_symbol
_atom_site_fract_x
_atom_site_fract_y
_atom_site_fract_z
_atom_site_occupancy
_atom_site_U_iso_or_equiv
S1 S-1 0.7151 -0.00762 0.4988 1 0.0
S3 S-1 0.54549 -0.04663 0.6303 1 0.0
P1 P+5 0.75 0.0614 0.375 1 0.0
S2 S-1 0.64703 0.13522 0.3526 1 0.0
S5 S-1 0.65085 0.14604 0.6397 1 0.0
Rb1 Rb+1 0.75 0.31849 0.375 0.922 0.0
S4 S-1 0.50684 0.218 0.5002 1 0.0
S6 S-1 0.45713 0.04666 0.3717 1 0.0
Ta1 Ta+5 0.57078 0.06726 0.50001 1 0.0
P2 P+5 0.5772 0.25 0.625 1 0.0
